data_7005630
loop_
_publ_author_name
'Lipstman, Sophia'
'Muniappan, Sankar'
'George, Sumod'
'Goldberg, Israel'

_publ_section_title
;
 Framework coordination polymers of tetra(4-carboxyphenyl)porphyrin and
 lanthanide ions in crystalline solids.
;
_journal_issue 30
_journal_name_full 'Dalton transactions (Cambridge, England : 2003)'
_journal_page_first 3273
_journal_page_last 3281
_journal_paper_doi 10.1039/b703698a
_journal_year 2007
_chemical_formula_moiety 'C51 H33 N5 O10 Yb'
_chemical_formula_sum 'C51 H33 N5 O10 Yb'
_chemical_formula_weight 1048.86
_chemical_name_systematic
;
?
;
_space_group_IT_number 2
_symmetry_cell_setting triclinic
_symmetry_space_group_name_Hall '-P 1'
_symmetry_space_group_name_H-M 'P -1'
_atom_sites_solution_hydrogens geom
_atom_sites_solution_primary direct
_atom_sites_solution_secondary difmap
_audit_creation_method SHELXL-97
_cell_angle_alpha 100.1278(9)
_cell_angle_beta 95.4584(8)
_cell_angle_gamma 102.206(2)
_cell_formula_units_Z 2
_cell_length_a 8.7631(2)
_cell_length_b 15.9735(4)
_cell_length_c 19.0533(6)
_cell_measurement_reflns_used 7710
_cell_measurement_temperature 110(2)
_cell_measurement_theta_max 28.25
_cell_measurement_theta_min 2.40
_cell_volume 2541.75(12)
_computing_cell_refinement Denzo
_computing_data_collection 'Collect, Nonius B.V.'
_computing_data_reduction 'Denzo & Scalepack'
_computing_structure_refinement 'SHELXL-97 (Sheldrick, 1997)'
_computing_structure_solution DIRDIF-96
_diffrn_ambient_temperature 110(2)
_diffrn_detector_area_resol_mean 12.8
_diffrn_measured_fraction_theta_full 0.943
_diffrn_measured_fraction_theta_max 0.943
_diffrn_measurement_device_type 'Nonius KappaCCD'
_diffrn_measurement_method '0.7 deg \f & \w scans'
_diffrn_radiation_monochromator graphite
_diffrn_radiation_source 'fine-focus sealed tube'
_diffrn_radiation_type MoK\a
_diffrn_radiation_wavelength 0.71073
_diffrn_reflns_av_R_equivalents 0.0530
_diffrn_reflns_av_sigmaI/netI 0.0860
_diffrn_reflns_limit_h_max 11
_diffrn_reflns_limit_h_min 0
_diffrn_reflns_limit_k_max 20
_diffrn_reflns_limit_k_min -21
_diffrn_reflns_limit_l_max 24
_diffrn_reflns_limit_l_min -24
_diffrn_reflns_number 22843
_diffrn_reflns_theta_full 28.25
_diffrn_reflns_theta_max 28.25
_diffrn_reflns_theta_min 2.40
_diffrn_standards_number 0
_exptl_absorpt_coefficient_mu 1.899
_exptl_absorpt_correction_T_max 0.7623
_exptl_absorpt_correction_T_min 0.5541
_exptl_absorpt_correction_type multi-scan
_exptl_absorpt_process_details 'Blessing, 1995'
_exptl_crystal_colour purple
_exptl_crystal_density_diffrn 1.370
_exptl_crystal_density_method 'not measured'
_exptl_crystal_description plates
_exptl_crystal_F_000 1048
_exptl_crystal_size_max 0.35
_exptl_crystal_size_mid 0.30
_exptl_crystal_size_min 0.15
_refine_diff_density_max 2.318
_refine_diff_density_min -2.252
_refine_diff_density_rms 0.163
_refine_ls_extinction_method none
_refine_ls_goodness_of_fit_ref 0.995
_refine_ls_hydrogen_treatment constr
_refine_ls_matrix_type fullcycle
_refine_ls_number_parameters 616
_refine_ls_number_reflns 11868
_refine_ls_number_restraints 0
_refine_ls_restrained_S_all 0.995
_refine_ls_R_factor_all 0.0695
_refine_ls_R_factor_gt 0.0463
_refine_ls_shift/su_max 0.099
_refine_ls_shift/su_mean 0.002
_refine_ls_structure_factor_coef Fsqd
_refine_ls_weighting_details 'calc w=1/[\s^2^(Fo^2^)+(0.0645P)^2^+0.0000P] where P=(Fo^2^+2Fc^2^)/3'
_refine_ls_weighting_scheme calc
_refine_ls_wR_factor_gt 0.1058
_refine_ls_wR_factor_ref 0.1162
_reflns_number_gt 9223
_reflns_number_total 11868
_reflns_threshold_expression >2sigma(I)
_cod_data_source_file b703698a.txt
_cod_data_source_block Compound-9
_cod_database_code 7005630

loop_
_symmetry_equiv_pos_as_xyz
'x, y, z'
'-x, -y, -z'

loop_
_atom_site_label
_atom_site_type_symbol
_atom_site_fract_x
_atom_site_fract_y
_atom_site_fract_z
_atom_site_U_iso_or_equiv
_atom_site_adp_type
_atom_site_occupancy
_atom_site_symmetry_multiplicity
_atom_site_calc_flag
_atom_site_refinement_flags
_atom_site_disorder_assembly
_atom_site_disorder_group
Yb Yb 0.169527(19) -0.056160(12) -0.030078(10) 0.01459(7) Uani 1 1 d . . .
C1 C 1.0074(5) 0.7388(3) 0.5112(2) 0.0222(10) Uani 1 1 d . . .
C2 C 1.0665(6) 0.8244(3) 0.4969(3) 0.0296(11) Uani 1 1 d . . .
H2 H 1.1223 0.8749 0.5311 0.036 Uiso 1 1 calc R . .
C3 C 1.0276(6) 0.8194(3) 0.4252(3) 0.0289(11) Uani 1 1 d . . .
H3 H 1.0529 0.8657 0.4000 0.035 Uiso 1 1 calc R . .
C4 C 0.9419(5) 0.7320(3) 0.3946(3) 0.0229(10) Uani 1 1 d . . .
C5 C 0.8873(5) 0.6987(3) 0.3216(2) 0.0196(9) Uani 1 1 d . . .
C6 C 0.8016(5) 0.6132(3) 0.2919(2) 0.0193(9) Uani 1 1 d . . .
C7 C 0.7446(5) 0.5793(3) 0.2170(2) 0.0235(10) Uani 1 1 d . . .
H7 H 0.7653 0.6091 0.1788 0.028 Uiso 1 1 calc R . .
C8 C 0.6565(6) 0.4975(3) 0.2106(3) 0.0249(10) Uani 1 1 d . . .
H8 H 0.6038 0.4591 0.1672 0.030 Uiso 1 1 calc R . .
C9 C 0.6573(5) 0.4794(3) 0.2826(2) 0.0183(9) Uani 1 1 d . . .
C10 C 0.5647(5) 0.4048(3) 0.3000(2) 0.0183(9) Uani 1 1 d . . .
C11 C 0.5514(5) 0.3896(3) 0.3692(2) 0.0203(9) Uani 1 1 d . . .
C12 C 0.4488(6) 0.3165(3) 0.3880(3) 0.0274(11) Uani 1 1 d . . .
H12 H 0.3735 0.2713 0.3555 0.033 Uiso 1 1 calc R . .
C13 C 0.4786(6) 0.3233(3) 0.4604(3) 0.0268(11) Uani 1 1 d . . .
H13 H 0.4251 0.2854 0.4881 0.032 Uiso 1 1 calc R . .
C14 C 0.6065(5) 0.3987(3) 0.4872(3) 0.0219(10) Uani 1 1 d . . .
C15 C 0.6886(5) 0.4241(3) 0.5572(2) 0.0199(9) Uani 1 1 d . . .
C16 C 0.8080(5) 0.4988(3) 0.5822(2) 0.0202(9) Uani 1 1 d . . .
C17 C 0.9094(5) 0.5211(3) 0.6512(3) 0.0245(10) Uani 1 1 d . . .
H17 H 0.9103 0.4854 0.6861 0.029 Uiso 1 1 calc R . .
C18 C 1.0007(5) 0.6010(3) 0.6564(2) 0.0237(10) Uani 1 1 d . . .
H18 H 1.0771 0.6325 0.6962 0.028 Uiso 1 1 calc R . .
C19 C 0.9629(5) 0.6309(3) 0.5909(2) 0.0207(10) Uani 1 1 d . . .
C20 C 1.0280(5) 0.7140(3) 0.5779(2) 0.0194(9) Uani 1 1 d . . .
N21 N 0.9287(4) 0.6851(3) 0.44827(19) 0.0203(8) Uani 1 1 d . . .
H21 H 0.8785 0.6300 0.4432 0.024 Uiso 1 1 calc R . .
N22 N 0.7478(4) 0.5509(2) 0.3311(2) 0.0174(8) Uani 1 1 d . . .
N23 N 0.6430(4) 0.4391(3) 0.4312(2) 0.0200(8) Uani 1 1 d . . .
H23 H 0.7133 0.4884 0.4344 0.024 Uiso 1 1 calc R . .
N24 N 0.8496(4) 0.5666(3) 0.5459(2) 0.0213(8) Uani 1 1 d . . .
C25 C 0.9217(5) 0.7597(3) 0.2699(2) 0.0192(9) Uani 1 1 d . . .
C26 C 0.8385(5) 0.8245(3) 0.2671(3) 0.0229(10) Uani 1 1 d . . .
H26 H 0.7645 0.8322 0.2996 0.028 Uiso 1 1 calc R . .
C27 C 0.8631(5) 0.8781(3) 0.2169(3) 0.0260(11) Uani 1 1 d . . .
H27 H 0.8053 0.9219 0.2149 0.031 Uiso 1 1 calc R . .
C28 C 0.9726(5) 0.8673(3) 0.1697(2) 0.0182(9) Uani 1 1 d . . .
C29 C 1.0587(5) 0.8041(3) 0.1746(2) 0.0219(10) Uani 1 1 d . . .
H29 H 1.1364 0.7977 0.1437 0.026 Uiso 1 1 calc R . .
C30 C 1.0323(5) 0.7510(3) 0.2235(3) 0.0236(10) Uani 1 1 d . . .
H30 H 1.0907 0.7075 0.2255 0.028 Uiso 1 1 calc R . .
C31 C 0.9909(5) 0.9202(3) 0.1119(2) 0.0156(9) Uani 1 1 d . . .
O32 O 1.1020(3) 0.9135(2) 0.07479(16) 0.0183(7) Uani 1 1 d . . .
O33 O 0.8928(3) 0.9658(2) 0.10291(16) 0.0194(7) Uani 1 1 d . . .
C34 C 0.4774(5) 0.3336(3) 0.2383(2) 0.0202(9) Uani 1 1 d . . .
C35 C 0.5624(5) 0.2862(3) 0.1952(3) 0.0216(10) Uani 1 1 d . . .
H35 H 0.6743 0.3009 0.2041 0.026 Uiso 1 1 calc R . .
C36 C 0.4854(5) 0.2184(3) 0.1399(2) 0.0181(9) Uani 1 1 d . . .
H36 H 0.5451 0.1863 0.1113 0.022 Uiso 1 1 d R . .
C37 C 0.3230(5) 0.1959(3) 0.1254(2) 0.0161(9) Uani 1 1 d . . .
C38 C 0.2380(5) 0.2451(3) 0.1667(2) 0.0210(10) Uani 1 1 d . . .
H38 H 0.1262 0.2316 0.1566 0.025 Uiso 1 1 calc R . .
C39 C 0.3141(5) 0.3131(3) 0.2221(3) 0.0240(10) Uani 1 1 d . . .
H39 H 0.2544 0.3464 0.2496 0.029 Uiso 1 1 calc R . .
C40 C 0.2434(4) 0.1181(3) 0.0680(2) 0.0153(9) Uani 1 1 d . . .
O41 O 0.0935(3) 0.0953(2) 0.05761(17) 0.0201(7) Uani 1 1 d . . .
O42 O 0.3242(3) 0.0760(2) 0.03201(16) 0.0185(7) Uani 1 1 d . . .
C43 C 0.6491(5) 0.3636(3) 0.6084(3) 0.0214(10) Uani 1 1 d . . .
C44 C 0.6113(5) 0.3951(3) 0.6758(3) 0.0247(10) Uani 1 1 d . . .
H44 H 0.6054 0.4544 0.6890 0.030 Uiso 1 1 calc R . .
C45 C 0.5819(5) 0.3385(4) 0.7243(3) 0.0293(11) Uani 1 1 d . . .
H45 H 0.5567 0.3599 0.7705 0.035 Uiso 1 1 calc R . .
C46 C 0.5893(5) 0.2513(3) 0.7052(3) 0.0249(10) Uani 1 1 d . . .
C47 C 0.6243(6) 0.2203(3) 0.6382(3) 0.0306(11) Uani 1 1 d . . .
H47 H 0.6282 0.1607 0.6248 0.037 Uiso 1 1 calc R . .
C48 C 0.6541(6) 0.2757(3) 0.5899(3) 0.0305(11) Uani 1 1 d . . .
H48 H 0.6783 0.2534 0.5438 0.037 Uiso 1 1 calc R . .
C49 C 0.5632(5) 0.1951(4) 0.7597(3) 0.0275(11) Uani 1 1 d . . .
O50 O 0.5667(4) 0.2244(3) 0.82314(19) 0.0355(9) Uani 1 1 d . . .
O51 O 0.5406(4) 0.1105(2) 0.73265(19) 0.0335(9) Uani 1 1 d . . .
C52 C 1.1204(5) 0.7810(3) 0.6407(2) 0.0188(9) Uani 1 1 d . . .
C53 C 1.2786(5) 0.8210(3) 0.6426(2) 0.0245(10) Uani 1 1 d . . .
H53 H 1.3300 0.8079 0.6017 0.029 Uiso 1 1 calc R . .
C54 C 1.3623(5) 0.8799(3) 0.7036(3) 0.0250(11) Uani 1 1 d . . .
H54 H 1.4702 0.9066 0.7040 0.030 Uiso 1 1 calc R . .
C55 C 1.2892(5) 0.8998(3) 0.7636(2) 0.0196(9) Uani 1 1 d . . .
C56 C 1.1295(5) 0.8622(3) 0.7609(2) 0.0260(11) Uani 1 1 d . . .
H56 H 1.0775 0.8766 0.8013 0.031 Uiso 1 1 calc R . .
C57 C 1.0465(5) 0.8044(4) 0.7003(3) 0.0284(11) Uani 1 1 d . . .
H57 H 0.9373 0.7801 0.6992 0.034 Uiso 1 1 calc R . .
C58 C 1.3810(5) 0.9566(3) 0.8318(2) 0.0153(9) Uani 1 1 d . . .
O59 O 1.5019(3) 1.0145(2) 0.83001(17) 0.0231(7) Uani 1 1 d . . .
O60 O 1.3335(3) 0.9423(2) 0.89010(15) 0.0157(6) Uani 1 1 d . . .
O61 O 0.3873(3) -0.0917(2) 0.02818(16) 0.0177(6) Uani 1 1 d . . .
O62 O 0.1231(4) -0.2070(2) -0.06814(19) 0.0253(7) Uani 1 1 d . B .
C63 C 0.1590(8) -0.2568(5) -0.0295(5) 0.072(3) Uani 1 1 d . . .
H63 H 0.2413 -0.2293 0.0090 0.087 Uiso 1 1 calc R A 1
N64A N 0.1063(15) -0.3370(9) -0.0319(7) 0.068(3) Uiso 0.50 1 d P B 1
C65A C 0.0273(17) -0.3870(10) -0.1018(8) 0.061(4) Uiso 0.50 1 d P B 1
H65A H -0.0871 -0.3981 -0.1019 0.091 Uiso 0.50 1 calc PR B 1
H65B H 0.0589 -0.4427 -0.1117 0.091 Uiso 0.50 1 calc PR B 1
H65C H 0.0568 -0.3537 -0.1390 0.091 Uiso 0.50 1 calc PR B 1
C66A C 0.123(2) -0.3842(16) 0.0296(12) 0.105(7) Uiso 0.50 1 d P B 1
H66A H 0.2055 -0.3476 0.0675 0.158 Uiso 0.50 1 calc PR B 1
H66B H 0.1516 -0.4395 0.0120 0.158 Uiso 0.50 1 calc PR B 1
H66C H 0.0228 -0.3961 0.0489 0.158 Uiso 0.50 1 calc PR B 1
N64B N 0.1362(13) -0.3464(8) -0.0683(6) 0.056(3) Uiso 0.50 1 d P B 2
C65B C 0.0389(13) -0.3820(8) -0.1428(6) 0.037(3) Uiso 0.50 1 d P B 2
H65D H -0.0689 -0.4101 -0.1374 0.056 Uiso 0.50 1 calc PR B 2
H65E H 0.0867 -0.4248 -0.1706 0.056 Uiso 0.50 1 calc PR B 2
H65F H 0.0367 -0.3337 -0.1680 0.056 Uiso 0.50 1 calc PR B 2
C66B C 0.211(2) -0.4027(14) -0.0242(11) 0.093(6) Uiso 0.50 1 d P B 2
H66D H 0.3069 -0.4128 -0.0429 0.140 Uiso 0.50 1 calc PR B 2
H66E H 0.1359 -0.4588 -0.0277 0.140 Uiso 0.50 1 calc PR B 2
H66F H 0.2365 -0.3723 0.0263 0.140 Uiso 0.50 1 calc PR B 2

loop_
_atom_site_aniso_label
_atom_site_aniso_U_11
_atom_site_aniso_U_22
_atom_site_aniso_U_33
_atom_site_aniso_U_23
_atom_site_aniso_U_13
_atom_site_aniso_U_12
Yb 0.01237(10) 0.01641(11) 0.01416(11) 0.00378(7) 0.00122(6) 0.00122(7)
C1 0.028(2) 0.023(3) 0.013(2) 0.0004(19) 0.0017(17) 0.0034(19)
C2 0.043(3) 0.019(3) 0.021(3) 0.002(2) -0.002(2) -0.001(2)
C3 0.037(3) 0.021(3) 0.023(3) 0.006(2) -0.004(2) -0.002(2)
C4 0.029(2) 0.019(3) 0.018(2) 0.005(2) -0.0004(18) 0.0021(19)
C5 0.019(2) 0.025(3) 0.016(2) 0.0092(19) 0.0010(16) 0.0036(18)
C6 0.021(2) 0.020(2) 0.017(2) 0.0062(19) 0.0002(16) 0.0046(18)
C7 0.032(3) 0.024(3) 0.014(2) 0.008(2) 0.0018(18) 0.003(2)
C8 0.034(3) 0.021(3) 0.015(2) 0.002(2) -0.0018(18) 0.000(2)
C9 0.019(2) 0.016(2) 0.018(2) 0.0036(18) -0.0031(16) 0.0029(17)
C10 0.018(2) 0.013(2) 0.021(2) 0.0009(18) -0.0012(16) 0.0024(16)
C11 0.021(2) 0.019(2) 0.020(2) 0.0041(19) 0.0032(17) 0.0023(18)
C12 0.031(3) 0.018(3) 0.030(3) 0.004(2) 0.002(2) -0.0009(19)
C13 0.030(3) 0.024(3) 0.025(3) 0.009(2) 0.0075(19) -0.002(2)
C14 0.024(2) 0.018(2) 0.023(2) 0.005(2) 0.0054(18) 0.0023(18)
C15 0.027(2) 0.019(2) 0.017(2) 0.0055(19) 0.0073(17) 0.0070(18)
C16 0.027(2) 0.016(2) 0.019(2) 0.0040(19) 0.0052(17) 0.0065(18)
C17 0.026(2) 0.028(3) 0.020(2) 0.009(2) 0.0004(18) 0.005(2)
C18 0.024(2) 0.029(3) 0.015(2) 0.004(2) -0.0034(17) 0.0025(19)
C19 0.022(2) 0.025(3) 0.014(2) 0.006(2) 0.0036(17) 0.0012(18)
C20 0.025(2) 0.020(2) 0.011(2) -0.0003(18) -0.0016(16) 0.0036(18)
N21 0.031(2) 0.014(2) 0.0119(19) 0.0006(15) 0.0006(15) 0.0007(15)
N22 0.0222(19) 0.0131(19) 0.0157(19) 0.0026(15) -0.0005(14) 0.0033(14)
N23 0.0228(19) 0.017(2) 0.020(2) 0.0077(16) 0.0044(15) 0.0011(15)
N24 0.026(2) 0.017(2) 0.020(2) 0.0074(17) 0.0030(15) 0.0023(16)
C25 0.024(2) 0.016(2) 0.016(2) 0.0039(18) 0.0007(17) 0.0002(17)
C26 0.025(2) 0.030(3) 0.021(2) 0.014(2) 0.0099(18) 0.0114(19)
C27 0.029(3) 0.032(3) 0.023(3) 0.013(2) 0.0064(19) 0.014(2)
C28 0.020(2) 0.021(2) 0.015(2) 0.0062(19) 0.0004(16) 0.0036(17)
C29 0.024(2) 0.027(3) 0.020(2) 0.009(2) 0.0094(17) 0.0105(19)
C30 0.023(2) 0.023(3) 0.029(3) 0.010(2) 0.0023(18) 0.0092(19)
C31 0.014(2) 0.017(2) 0.014(2) 0.0051(18) 0.0013(15) 0.0004(16)
O32 0.0179(15) 0.0249(18) 0.0154(16) 0.0093(13) 0.0051(11) 0.0065(12)
O33 0.0165(15) 0.0250(18) 0.0221(17) 0.0132(14) 0.0070(12) 0.0081(13)
C34 0.023(2) 0.017(2) 0.019(2) 0.0045(19) -0.0023(17) 0.0027(18)
C35 0.014(2) 0.021(3) 0.027(3) 0.001(2) -0.0037(17) 0.0031(17)
C36 0.019(2) 0.016(2) 0.015(2) -0.0067(18) 0.0017(16) 0.0031(17)
C37 0.017(2) 0.017(2) 0.012(2) 0.0028(18) -0.0026(15) 0.0021(16)
C38 0.009(2) 0.026(3) 0.023(2) -0.001(2) -0.0012(16) -0.0005(17)
C39 0.022(2) 0.025(3) 0.022(3) -0.001(2) 0.0035(18) 0.0033(19)
C40 0.0090(19) 0.013(2) 0.020(2) 0.0052(18) -0.0021(15) -0.0052(16)
O41 0.0167(15) 0.0208(18) 0.0218(17) 0.0062(14) 0.0014(12) 0.0013(12)
O42 0.0153(15) 0.0160(17) 0.0188(16) -0.0034(13) -0.0012(12) -0.0006(12)
C43 0.023(2) 0.019(3) 0.021(2) 0.005(2) 0.0007(17) 0.0027(18)
C44 0.026(2) 0.027(3) 0.022(3) 0.003(2) 0.0070(18) 0.0063(19)
C45 0.028(3) 0.040(3) 0.023(3) 0.010(2) 0.0099(19) 0.010(2)
C46 0.022(2) 0.027(3) 0.024(3) 0.010(2) 0.0032(18) -0.0004(19)
C47 0.044(3) 0.019(3) 0.028(3) 0.006(2) 0.008(2) 0.003(2)
C48 0.043(3) 0.024(3) 0.027(3) 0.007(2) 0.013(2) 0.008(2)
C49 0.024(2) 0.034(3) 0.026(3) 0.009(2) 0.0051(19) 0.007(2)
O50 0.044(2) 0.043(2) 0.024(2) 0.0162(18) 0.0101(15) 0.0080(17)
O51 0.045(2) 0.026(2) 0.028(2) 0.0124(17) 0.0056(16) -0.0013(16)
C52 0.024(2) 0.019(2) 0.010(2) 0.0023(18) -0.0035(16) 0.0012(18)
C53 0.028(2) 0.028(3) 0.014(2) 0.001(2) 0.0042(18) 0.003(2)
C54 0.020(2) 0.030(3) 0.020(2) 0.004(2) 0.0062(17) -0.0047(19)
C55 0.022(2) 0.019(2) 0.016(2) 0.0038(19) -0.0012(17) 0.0018(17)
C56 0.020(2) 0.037(3) 0.014(2) -0.004(2) 0.0036(17) -0.002(2)
C57 0.018(2) 0.041(3) 0.019(2) 0.002(2) -0.0007(17) -0.003(2)
C58 0.014(2) 0.015(2) 0.016(2) 0.0039(18) 0.0012(15) 0.0030(16)
O59 0.0227(16) 0.0272(19) 0.0145(16) 0.0057(14) -0.0018(12) -0.0045(13)
O60 0.0173(15) 0.0216(17) 0.0105(15) 0.0054(13) 0.0057(11) 0.0061(12)
O61 0.0142(14) 0.0236(18) 0.0153(16) 0.0062(13) -0.0006(11) 0.0035(12)
O62 0.0217(16) 0.0182(18) 0.034(2) 0.0020(15) 0.0045(13) 0.0034(13)
C63 0.059(4) 0.027(4) 0.122(8) 0.030(4) -0.005(4) -0.013(3)

loop_
_atom_type_symbol
_atom_type_description
_atom_type_scat_dispersion_real
_atom_type_scat_dispersion_imag
_atom_type_scat_source
C C 0.0033 0.0016 'International Tables Vol C Tables 4.2.6.8 and 6.1.1.4'
H H 0.0000 0.0000 'International Tables Vol C Tables 4.2.6.8 and 6.1.1.4'
N N 0.0061 0.0033 'International Tables Vol C Tables 4.2.6.8 and 6.1.1.4'
O O 0.0106 0.0060 'International Tables Vol C Tables 4.2.6.8 and 6.1.1.4'
Yb Yb -0.3850 5.5486 'International Tables Vol C Tables 4.2.6.8 and 6.1.1.4'

loop_
_geom_angle_atom_site_label_1
_geom_angle_atom_site_label_2
_geom_angle_atom_site_label_3
_geom_angle
_geom_angle_site_symmetry_1
_geom_angle_site_symmetry_3
_geom_angle_publ_flag
O60 Yb O32 149.16(11) 1_444 1_445 ?
O60 Yb O41 124.10(11) 1_444 2 ?
O32 Yb O41 79.81(11) 1_445 2 ?
O60 Yb O33 74.43(11) 1_444 2_665 ?
O32 Yb O33 135.16(11) 1_445 2_665 ?
O41 Yb O33 74.52(11) 2 2_665 ?
O60 Yb O42 89.24(11) 1_444 . ?
O32 Yb O42 88.78(11) 1_445 . ?
O41 Yb O42 128.41(11) 2 . ?
O33 Yb O42 79.58(11) 2_665 . ?
O60 Yb O62 82.11(12) 1_444 . ?
O32 Yb O62 85.19(12) 1_445 . ?
O41 Yb O62 77.64(12) 2 . ?
O33 Yb O62 123.12(12) 2_665 . ?
O42 Yb O62 151.66(11) . . ?
O60 Yb O61 76.14(10) 1_444 . ?
O32 Yb O61 73.59(10) 1_445 . ?
O41 Yb O61 144.00(11) 2 . ?
O33 Yb O61 141.24(10) 2_665 . ?
O42 Yb O61 75.35(11) . . ?
O62 Yb O61 76.38(11) . . ?
O60 Yb O41 128.24(10) 1_444 . ?
O32 Yb O41 69.39(10) 1_445 . ?
O41 Yb O41 81.44(11) 2 . ?
O33 Yb O41 70.88(10) 2_665 . ?
O42 Yb O41 47.84(9) . . ?
O62 Yb O41 149.53(10) . . ?
O61 Yb O41 110.39(10) . . ?
O60 Yb C40 110.05(11) 1_444 . ?
O32 Yb C40 76.27(12) 1_445 . ?
O41 Yb C40 106.27(11) 2 . ?
O33 Yb C40 76.52(12) 2_665 . ?
O42 Yb C40 23.19(10) . . ?
O62 Yb C40 159.83(12) . . ?
O61 Yb C40 90.65(11) . . ?
O41 Yb C40 24.91(10) . . ?
O60 Yb C63 89.77(18) 1_444 . ?
O32 Yb C63 70.67(19) 1_445 . ?
O41 Yb C63 87.27(15) 2 . ?
O33 Yb C63 141.99(19) 2_665 . ?
O42 Yb C63 135.61(17) . . ?
O62 Yb C63 18.88(19) . . ?
O61 Yb C63 61.40(16) . . ?
O41 Yb C63 139.79(18) . . ?
C40 Yb C63 141.33(19) . . ?
O60 Yb Yb 141.10(8) 1_444 2 ?
O32 Yb Yb 68.78(8) 1_445 2 ?
O41 Yb Yb 47.22(9) 2 2 ?
O33 Yb Yb 66.74(7) 2_665 2 ?
O42 Yb Yb 81.67(7) . 2 ?
O62 Yb Yb 121.20(8) . 2 ?
O61 Yb Yb 135.94(8) . 2 ?
O41 Yb Yb 34.22(6) . 2 ?
C40 Yb Yb 59.08(8) . 2 ?
C63 Yb Yb 122.66(14) . 2 ?
N21 C1 C20 125.6(4) . . ?
N21 C1 C2 108.4(4) . . ?
C20 C1 C2 126.0(4) . . ?
C3 C2 C1 107.1(5) . . ?
C3 C2 H2 126.4 . . ?
C1 C2 H2 126.4 . . ?
C2 C3 C4 107.7(4) . . ?
C2 C3 H3 126.1 . . ?
C4 C3 H3 126.1 . . ?
N21 C4 C5 125.6(4) . . ?
N21 C4 C3 108.6(4) . . ?
C5 C4 C3 125.7(4) . . ?
C6 C5 C4 125.5(4) . . ?
C6 C5 C25 116.7(4) . . ?
C4 C5 C25 117.7(4) . . ?
N22 C6 C5 124.9(4) . . ?
N22 C6 C7 109.4(4) . . ?
C5 C6 C7 125.5(4) . . ?
C8 C7 C6 107.8(4) . . ?
C8 C7 H7 126.1 . . ?
C6 C7 H7 126.1 . . ?
C7 C8 C9 106.9(4) . . ?
C7 C8 H8 126.5 . . ?
C9 C8 H8 126.5 . . ?
N22 C9 C10 125.8(4) . . ?
N22 C9 C8 109.2(4) . . ?
C10 C9 C8 124.6(4) . . ?
C11 C10 C9 125.8(4) . . ?
C11 C10 C34 117.2(4) . . ?
C9 C10 C34 116.9(4) . . ?
N23 C11 C10 125.5(4) . . ?
N23 C11 C12 107.9(4) . . ?
C10 C11 C12 126.4(4) . . ?
C13 C12 C11 108.0(4) . . ?
C13 C12 H12 126.0 . . ?
C11 C12 H12 126.0 . . ?
C12 C13 C14 107.0(4) . . ?
C12 C13 H13 126.5 . . ?
C14 C13 H13 126.5 . . ?
N23 C14 C15 124.9(4) . . ?
N23 C14 C13 108.4(4) . . ?
C15 C14 C13 126.6(4) . . ?
C16 C15 C14 125.3(4) . . ?
C16 C15 C43 117.3(4) . . ?
C14 C15 C43 117.4(4) . . ?
C15 C16 N24 125.6(4) . . ?
C15 C16 C17 126.4(4) . . ?
N24 C16 C17 107.9(4) . . ?
C18 C17 C16 107.5(4) . . ?
C18 C17 H17 126.2 . . ?
C16 C17 H17 126.2 . . ?
C17 C18 C19 108.0(4) . . ?
C17 C18 H18 126.0 . . ?
C19 C18 H18 126.0 . . ?
N24 C19 C20 126.2(4) . . ?
N24 C19 C18 108.8(4) . . ?
C20 C19 C18 124.9(4) . . ?
C19 C20 C1 124.7(4) . . ?
C19 C20 C52 116.9(4) . . ?
C1 C20 C52 118.4(4) . . ?
C1 N21 C4 108.1(4) . . ?
C1 N21 H21 126.0 . . ?
C4 N21 H21 126.0 . . ?
C9 N22 C6 106.6(4) . . ?
C14 N23 C11 108.5(4) . . ?
C14 N23 H23 125.8 . . ?
C11 N23 H23 125.8 . . ?
C19 N24 C16 107.6(4) . . ?
C30 C25 C26 118.9(4) . . ?
C30 C25 C5 121.2(4) . . ?
C26 C25 C5 119.9(4) . . ?
C27 C26 C25 120.5(4) . . ?
C27 C26 H26 119.8 . . ?
C25 C26 H26 119.8 . . ?
C26 C27 C28 119.8(4) . . ?
C26 C27 H27 120.1 . . ?
C28 C27 H27 120.1 . . ?
C27 C28 C29 119.2(4) . . ?
C27 C28 C31 120.1(4) . . ?
C29 C28 C31 120.6(4) . . ?
C30 C29 C28 120.5(4) . . ?
C30 C29 H29 119.8 . . ?
C28 C29 H29 119.8 . . ?
C29 C30 C25 121.1(4) . . ?
C29 C30 H30 119.4 . . ?
C25 C30 H30 119.4 . . ?
O33 C31 O32 125.2(4) . . ?
O33 C31 C28 117.5(4) . . ?
O32 C31 C28 117.2(4) . . ?
C31 O32 Yb 137.6(3) . 1_665 ?
C31 O33 Yb 140.2(3) . 2_665 ?
C39 C34 C35 118.4(4) . . ?
C39 C34 C10 122.5(4) . . ?
C35 C34 C10 119.0(4) . . ?
C36 C35 C34 120.5(4) . . ?
C36 C35 H35 119.8 . . ?
C34 C35 H35 119.8 . . ?
C37 C36 C35 121.2(4) . . ?
C37 C36 H36 119.4 . . ?
C35 C36 H36 119.4 . . ?
C36 C37 C38 118.5(4) . . ?
C36 C37 C40 119.5(4) . . ?
C38 C37 C40 121.9(4) . . ?
C39 C38 C37 120.7(4) . . ?
C39 C38 H38 119.7 . . ?
C37 C38 H38 119.7 . . ?
C38 C39 C34 120.7(5) . . ?
C38 C39 H39 119.6 . . ?
C34 C39 H39 119.6 . . ?
O42 C40 O41 121.2(4) . . ?
O42 C40 C37 119.8(3) . . ?
O41 C40 C37 119.0(4) . . ?
O42 C40 Yb 46.6(2) . . ?
O41 C40 Yb 75.5(2) . . ?
C37 C40 Yb 162.5(3) . . ?
C40 O41 Yb 175.4(3) . 2 ?
C40 O41 Yb 79.6(3) . . ?
Yb O41 Yb 98.56(11) 2 . ?
C40 O42 Yb 110.2(2) . . ?
C44 C43 C48 119.0(4) . . ?
C44 C43 C15 120.3(4) . . ?
C48 C43 C15 120.7(4) . . ?
C43 C44 C45 119.5(5) . . ?
C43 C44 H44 120.2 . . ?
C45 C44 H44 120.2 . . ?
C46 C45 C44 120.6(5) . . ?
C46 C45 H45 119.7 . . ?
C44 C45 H45 119.7 . . ?
C47 C46 C45 119.6(5) . . ?
C47 C46 C49 122.1(5) . . ?
C45 C46 C49 118.3(5) . . ?
C46 C47 C48 120.3(5) . . ?
C46 C47 H47 119.8 . . ?
C48 C47 H47 119.8 . . ?
C47 C48 C43 120.9(5) . . ?
C47 C48 H48 119.5 . . ?
C43 C48 H48 119.5 . . ?
O50 C49 O51 123.2(5) . . ?
O50 C49 C46 123.1(5) . . ?
O51 C49 C46 113.7(4) . . ?
C53 C52 C57 118.2(4) . . ?
C53 C52 C20 122.7(4) . . ?
C57 C52 C20 119.0(4) . . ?
C52 C53 C54 120.8(4) . . ?
C52 C53 H53 119.6 . . ?
C54 C53 H53 119.6 . . ?
C55 C54 C53 120.3(4) . . ?
C55 C54 H54 119.8 . . ?
C53 C54 H54 119.8 . . ?
C54 C55 C56 119.0(4) . . ?
C54 C55 C58 120.9(4) . . ?
C56 C55 C58 120.0(4) . . ?
C57 C56 C55 120.6(4) . . ?
C57 C56 H56 119.7 . . ?
C55 C56 H56 119.7 . . ?
C56 C57 C52 120.9(4) . . ?
C56 C57 H57 119.5 . . ?
C52 C57 H57 119.5 . . ?
O59 C58 O60 122.5(4) . . ?
O59 C58 C55 120.4(4) . . ?
O60 C58 C55 117.1(4) . . ?
C58 O60 Yb 153.8(3) . 1_666 ?
C63 O62 Yb 123.8(5) . . ?
O62 C63 N64A 131.8(10) . . ?
O62 C63 N64B 113.1(9) . . ?
N64A C63 N64B 31.8(7) . . ?
O62 C63 Yb 37.3(3) . . ?
N64A C63 Yb 160.8(8) . . ?
N64B C63 Yb 149.9(7) . . ?
O62 C63 H63 114.1 . . ?
N64A C63 H63 114.1 . . ?
N64B C63 H63 124.0 . . ?
Yb C63 H63 79.5 . . ?
C63 N64A C65A 114.9(13) . . ?
C63 N64A C66A 126.2(15) . . ?
C65A N64A C66A 118.9(15) . . ?
C63 N64B C66B 112.4(11) . . ?
C63 N64B C65B 123.6(10) . . ?
C66B N64B C65B 123.9(13) . . ?
N64B C65B H65D 109.5 . . ?
N64B C65B H65E 109.5 . . ?
H65D C65B H65E 109.5 . . ?
N64B C65B H65F 109.5 . . ?
H65D C65B H65F 109.5 . . ?
H65E C65B H65F 109.5 . . ?
N64B C66B H66D 109.4 . . ?
N64B C66B H66E 109.4 . . ?
H66D C66B H66E 109.5 . . ?
N64B C66B H66F 109.5 . . ?
H66D C66B H66F 109.5 . . ?
H66E C66B H66F 109.5 . . ?

loop_
_geom_bond_atom_site_label_1
_geom_bond_atom_site_label_2
_geom_bond_distance
_geom_bond_site_symmetry_2
_geom_bond_publ_flag
Yb O60 2.190(3) 1_444 ?
Yb O32 2.241(3) 1_445 ?
Yb O41 2.242(3) 2 ?
Yb O33 2.280(3) 2_665 ?
Yb O42 2.302(3) . ?
Yb O62 2.327(3) . ?
Yb O61 2.340(3) . ?
Yb O41 2.926(3) . ?
Yb C40 2.973(4) . ?
Yb C63 3.189(7) . ?
Yb Yb 3.9420(4) 2 ?
C1 N21 1.371(6) . ?
C1 C20 1.402(6) . ?
C1 C2 1.438(7) . ?
C2 C3 1.360(7) . ?
C2 H2 0.9500 . ?
C3 C4 1.428(7) . ?
C3 H3 0.9500 . ?
C4 N21 1.369(6) . ?
C4 C5 1.398(7) . ?
C5 C6 1.401(7) . ?
C5 C25 1.509(6) . ?
C6 N22 1.378(6) . ?
C6 C7 1.434(6) . ?
C7 C8 1.347(7) . ?
C7 H7 0.9500 . ?
C8 C9 1.451(7) . ?
C8 H8 0.9500 . ?
C9 N22 1.376(6) . ?
C9 C10 1.403(6) . ?
C10 C11 1.394(7) . ?
C10 C34 1.500(6) . ?
C11 N23 1.374(6) . ?
C11 C12 1.436(6) . ?
C12 C13 1.360(7) . ?
C12 H12 0.9500 . ?
C13 C14 1.440(7) . ?
C13 H13 0.9500 . ?
C14 N23 1.370(6) . ?
C14 C15 1.401(7) . ?
C15 C16 1.386(7) . ?
C15 C43 1.503(6) . ?
C16 N24 1.388(6) . ?
C16 C17 1.458(7) . ?
C17 C18 1.336(7) . ?
C17 H17 0.9500 . ?
C18 C19 1.447(7) . ?
C18 H18 0.9500 . ?
C19 N24 1.369(6) . ?
C19 C20 1.404(7) . ?
C20 C52 1.494(6) . ?
N21 H21 0.8800 . ?
N23 H23 0.8800 . ?
C25 C30 1.385(7) . ?
C25 C26 1.392(7) . ?
C26 C27 1.394(7) . ?
C26 H26 0.9500 . ?
C27 C28 1.392(6) . ?
C27 H27 0.9500 . ?
C28 C29 1.394(7) . ?
C28 C31 1.503(6) . ?
C29 C30 1.369(7) . ?
C29 H29 0.9500 . ?
C30 H30 0.9500 . ?
C31 O33 1.257(5) . ?
C31 O32 1.267(5) . ?
O32 Yb 2.241(3) 1_665 ?
O33 Yb 2.280(3) 2_665 ?
C34 C39 1.390(6) . ?
C34 C35 1.392(7) . ?
C35 C36 1.377(6) . ?
C35 H35 0.9500 . ?
C36 C37 1.381(6) . ?
C36 H36 0.9500 . ?
C37 C38 1.391(6) . ?
C37 C40 1.495(6) . ?
C38 C39 1.377(7) . ?
C38 H38 0.9500 . ?
C39 H39 0.9500 . ?
C40 O42 1.247(5) . ?
C40 O41 1.273(5) . ?
O41 Yb 2.242(3) 2 ?
C43 C44 1.393(7) . ?
C43 C48 1.398(7) . ?
C44 C45 1.406(7) . ?
C44 H44 0.9500 . ?
C45 C46 1.393(8) . ?
C45 H45 0.9500 . ?
C46 C47 1.374(7) . ?
C46 C49 1.492(7) . ?
C47 C48 1.388(7) . ?
C47 H47 0.9500 . ?
C48 H48 0.9500 . ?
C49 O50 1.211(6) . ?
C49 O51 1.325(7) . ?
C52 C53 1.393(6) . ?
C52 C57 1.394(7) . ?
C53 C54 1.391(7) . ?
C53 H53 0.9500 . ?
C54 C55 1.383(7) . ?
C54 H54 0.9500 . ?
C55 C56 1.394(6) . ?
C55 C58 1.497(6) . ?
C56 C57 1.377(7) . ?
C56 H56 0.9500 . ?
C57 H57 0.9500 . ?
C58 O59 1.257(5) . ?
C58 O60 1.263(5) . ?
O60 Yb 2.190(3) 1_666 ?
O62 C63 1.242(8) . ?
C63 N64A 1.257(15) . ?
C63 N64B 1.455(15) . ?
C63 H63 0.9500 . ?
N64A C65A 1.453(19) . ?
N64A C66A 1.51(2) . ?
C65A H65A 0.9800 . ?
C65A H65B 0.9800 . ?
C65A H65C 0.9800 . ?
C66A H66A 0.9800 . ?
C66A H66B 0.9800 . ?
C66A H66C 0.9800 . ?
N64B C66B 1.53(2) . ?
N64B C65B 1.531(16) . ?
C65B H65D 0.9800 . ?
C65B H65E 0.9800 . ?
C65B H65F 0.9800 . ?
C66B H66D 0.9800 . ?
C66B H66E 0.9800 . ?
C66B H66F 0.9800 . ?
